data_7114020
loop_
_publ_author_name
'Sun, Xian-Ru'
'Liang, Jiang-Lin'
'Che, Chi-Ming'
'Zhu, Nianyong'
'Zhang, X. X.'
'Gao, Song'

_publ_section_title
;
 1-D polymer containing the [Ru???N???Ru] ??-nitrido moiety: crystal
 structure and magnetic properties of {[Cu(en)2]3[Ru2N(CN)10]??ClO4}n (en
 = 1,2-diaminoethane)Electronic supplementary information (ESI) available:
 field dependence of magnetisation for cluster 1 and polymer 2. See
 http://www.rsc.org/suppdata/cc/b2/b205534c/
;
_journal_issue 18
_journal_name_full 'Chemical Communications'
_journal_page_first 2090
_journal_paper_doi 10.1039/b205534c
_journal_year 2002
_chemical_formula_moiety 'C22 H52 Cl Cu3 N23 O6 Ru2'
_chemical_formula_sum 'C22 H52 Cl Cu3 N23 O6 Ru2'
_chemical_formula_weight 1163.08
_chemical_name_systematic
;
?
;
_space_group_IT_number 14
_symmetry_cell_setting monoclinic
_symmetry_space_group_name_Hall '-P 2yab'
_symmetry_space_group_name_H-M 'P 1 21/a 1'
_atom_sites_solution_hydrogens geom
_atom_sites_solution_primary direct
_atom_sites_solution_secondary difmap
_audit_creation_method SHELXL-97
_cell_angle_alpha 90.00
_cell_angle_beta 95.29(2)
_cell_angle_gamma 90.00
_cell_formula_units_Z 2
_cell_length_a 9.502(2)
_cell_length_b 22.567(4)
_cell_length_c 11.189(3)
_cell_measurement_reflns_used 0
_cell_measurement_temperature 300(2)
_cell_measurement_theta_max 0
_cell_measurement_theta_min 0
_cell_volume 2389.1(9)
_computing_cell_refinement Scalepack
_computing_data_collection MarControl
_computing_data_reduction Denzo
_computing_molecular_graphics 'Ortep-3 for Windows (Farrugia, 1997)'
_computing_structure_refinement 'SHELXL-97 (Sheldrick, 1997)'
_computing_structure_solution SHELXS-97
_diffrn_ambient_temperature 300(2)
_diffrn_measured_fraction_theta_full 0.980
_diffrn_measured_fraction_theta_max 0.980
_diffrn_radiation_monochromator graphite
_diffrn_radiation_source 'fine-focus sealed tube'
_diffrn_radiation_type MoK\a
_diffrn_radiation_wavelength 0.71073
_diffrn_reflns_av_R_equivalents 0.0477
_diffrn_reflns_av_sigmaI/netI 0.0465
_diffrn_reflns_limit_h_max 11
_diffrn_reflns_limit_h_min -11
_diffrn_reflns_limit_k_max 27
_diffrn_reflns_limit_k_min -27
_diffrn_reflns_limit_l_max 13
_diffrn_reflns_limit_l_min -13
_diffrn_reflns_number 17587
_diffrn_reflns_theta_full 25.56
_diffrn_reflns_theta_max 25.56
_diffrn_reflns_theta_min 1.80
_exptl_absorpt_coefficient_mu 2.045
_exptl_absorpt_correction_type none
_exptl_crystal_colour brown
_exptl_crystal_density_diffrn 1.617
_exptl_crystal_density_method 'not measured'
_exptl_crystal_description prism
_exptl_crystal_F_000 1170
_exptl_crystal_size_max 0.40
_exptl_crystal_size_mid 0.40
_exptl_crystal_size_min 0.10
_refine_diff_density_max 1.791
_refine_diff_density_min -1.319
_refine_diff_density_rms 0.360
_refine_ls_extinction_method none
_refine_ls_goodness_of_fit_ref 1.139
_refine_ls_hydrogen_treatment mixed
_refine_ls_matrix_type full
_refine_ls_number_parameters 272
_refine_ls_number_reflns 4396
_refine_ls_number_restraints 58
_refine_ls_restrained_S_all 1.172
_refine_ls_R_factor_all 0.0507
_refine_ls_R_factor_gt 0.0446
_refine_ls_shift/su_max 0.005
_refine_ls_shift/su_mean 0.000
_refine_ls_structure_factor_coef Fsqd
_refine_ls_weighting_details 'calc w=1/[\s^2^(Fo^2^)+(0.0957P)^2^+1.4182P] where P=(Fo^2^+2Fc^2^)/3'
_refine_ls_weighting_scheme calc
_refine_ls_wR_factor_gt 0.1383
_refine_ls_wR_factor_ref 0.1484
_reflns_number_gt 3997
_reflns_number_total 4396
_reflns_threshold_expression >2sigma(I)
_cod_data_source_file b205534c.txt
_cod_data_source_block mar13all
_cod_original_sg_symbol_H-M 'P 21/a'
_cod_database_code 7114020

loop_
_symmetry_equiv_pos_as_xyz
'x, y, z'
'-x+1/2, y+1/2, -z'
'-x, -y, -z'
'x-1/2, -y-1/2, z'

loop_
_atom_site_label
_atom_site_type_symbol
_atom_site_fract_x
_atom_site_fract_y
_atom_site_fract_z
_atom_site_U_iso_or_equiv
_atom_site_adp_type
_atom_site_occupancy
_atom_site_symmetry_multiplicity
_atom_site_calc_flag
_atom_site_refinement_flags
Ru1 Ru 0.41308(3) 0.935490(13) 0.54343(2) 0.03378(16) Uani 1 1 d .
Cu1 Cu -0.07730(6) 0.83811(3) 0.54861(5) 0.0542(2) Uani 1 1 d .
Cu2 Cu 0.5000 1.0000 1.0000 0.0600(3) Uani 1 2 d S
N1 N 0.5502(6) 0.9414(2) 0.8149(4) 0.0721(13) Uani 1 1 d .
N2 N 0.1542(4) 1.00783(18) 0.6339(5) 0.0631(11) Uani 1 1 d .
N3 N 0.2252(5) 0.8207(2) 0.6155(5) 0.0735(13) Uani 1 1 d .
N4 N 0.5000 1.0000 0.5000 0.0352(9) Uani 1 2 d S
N5 N 0.2451(5) 0.9213(3) 0.2829(4) 0.0891(18) Uani 1 1 d .
N6 N 0.6640(4) 0.84696(17) 0.4880(4) 0.0574(10) Uani 1 1 d .
N7 N -0.1001(5) 0.8033(2) 0.7105(5) 0.0719(13) Uani 1 1 d .
H7A H -0.1638 0.7737 0.7038 0.086 Uiso 1 1 calc R
H7B H -0.0172 0.7886 0.7428 0.086 Uiso 1 1 calc R
N8 N -0.0904(4) 0.91691(19) 0.6314(4) 0.0631(10) Uani 1 1 d .
H8A H -0.0217 0.9412 0.6106 0.076 Uiso 1 1 calc R
H8B H -0.1745 0.9339 0.6094 0.076 Uiso 1 1 calc R
N9 N -0.0645(5) 0.75893(18) 0.4666(5) 0.0682(12) Uani 1 1 d .
H9A H 0.0059 0.7374 0.5043 0.082 Uiso 1 1 calc R
H9B H -0.1459 0.7389 0.4699 0.082 Uiso 1 1 calc R
N10 N -0.0330(4) 0.86992(18) 0.3886(4) 0.0603(10) Uani 1 1 d .
H10A H -0.0960 0.8981 0.3638 0.072 Uiso 1 1 calc R
H10B H 0.0538 0.8863 0.3952 0.072 Uiso 1 1 calc R
N11 N 0.5367(5) 1.0771(2) 0.9174(4) 0.0717(12) Uani 1 1 d .
H11A H 0.5594 1.1054 0.9726 0.086 Uiso 1 1 calc R
H11B H 0.6098 1.0728 0.8724 0.086 Uiso 1 1 calc R
N12 N 0.2995(5) 1.0117(2) 0.9285(4) 0.0698(12) Uani 1 1 d .
H12A H 0.2832 0.9899 0.8612 0.084 Uiso 1 1 calc R
H12B H 0.2386 1.0001 0.9809 0.084 Uiso 1 1 calc R
C1 C 0.5028(5) 0.93860(18) 0.7180(4) 0.0460(10) Uani 1 1 d .
C2 C 0.2462(4) 0.98263(18) 0.5988(4) 0.0438(9) Uani 1 1 d .
C3 C 0.2952(4) 0.85963(19) 0.5934(4) 0.0471(9) Uani 1 1 d .
C5 C 0.3074(5) 0.9254(2) 0.3733(4) 0.0536(11) Uani 1 1 d .
C6 C 0.5725(4) 0.87905(18) 0.5035(4) 0.0421(8) Uani 1 1 d .
C7 C -0.1478(9) 0.8498(3) 0.7858(7) 0.099(2) Uani 1 1 d .
H7C H -0.1276 0.8391 0.8695 0.119 Uiso 1 1 calc R
H7D H -0.2492 0.8548 0.7699 0.119 Uiso 1 1 calc R
C8 C -0.0750(8) 0.9069(3) 0.7617(6) 0.0894(18) Uani 1 1 d .
H8C H -0.1173 0.9393 0.8026 0.107 Uiso 1 1 calc R
H8D H 0.0243 0.9045 0.7906 0.107 Uiso 1 1 calc R
C9 C -0.0383(16) 0.7682(4) 0.3440(8) 0.146(5) Uani 1 1 d .
H9C H 0.0530 0.7509 0.3326 0.176 Uiso 1 1 calc R
H9D H -0.1086 0.7460 0.2941 0.176 Uiso 1 1 calc R
C10 C -0.0388(15) 0.8225(3) 0.3037(8) 0.130(4) Uani 1 1 d .
H10C H -0.1236 0.8277 0.2495 0.156 Uiso 1 1 calc R
H10D H 0.0412 0.8268 0.2563 0.156 Uiso 1 1 calc R
C11 C 0.4092(7) 1.0949(3) 0.8407(6) 0.0851(18) Uani 1 1 d .
H11C H 0.4095 1.0769 0.7619 0.102 Uiso 1 1 calc R
H11D H 0.4070 1.1376 0.8310 0.102 Uiso 1 1 calc R
C12 C 0.2801(7) 1.0742(3) 0.9009(6) 0.0816(17) Uani 1 1 d .
H12C H 0.2716 1.0965 0.9739 0.098 Uiso 1 1 calc R
H12D H 0.1949 1.0800 0.8476 0.098 Uiso 1 1 calc R
Cl1 Cl -0.3245(10) 0.7309(3) 0.9964(6) 0.202(4) Uani 0.50 1 d PD
O1 O -0.307(4) 0.7336(17) 0.8831(18) 0.203(6) Uiso 0.25 1 d PD
O1' O -0.379(4) 0.7645(14) 0.906(3) 0.203(6) Uiso 0.25 1 d PD
O2 O -0.248(3) 0.7653(13) 1.068(3) 0.203(6) Uiso 0.25 1 d PD
O2' O -0.310(4) 0.6757(11) 0.947(3) 0.203(6) Uiso 0.25 1 d PD
O3 O -0.322(4) 0.6755(9) 1.037(3) 0.203(6) Uiso 0.25 1 d PD
O3' O -0.398(3) 0.7277(16) 1.087(2) 0.203(6) Uiso 0.25 1 d PD
O4 O -0.463(2) 0.7490(15) 1.004(4) 0.203(6) Uiso 0.25 1 d PD
O4' O -0.193(2) 0.7489(15) 1.033(3) 0.203(6) Uiso 0.25 1 d PD
O5 O 0.0868(7) 0.9385(4) 0.0546(5) 0.154(3) Uani 1 1 d .

loop_
_atom_site_aniso_label
_atom_site_aniso_U_11
_atom_site_aniso_U_22
_atom_site_aniso_U_33
_atom_site_aniso_U_23
_atom_site_aniso_U_13
_atom_site_aniso_U_12
Ru1 0.0291(2) 0.0348(2) 0.0378(2) -0.00095(10) 0.00499(14) -0.00221(10)
Cu1 0.0509(4) 0.0439(3) 0.0678(4) 0.0114(2) 0.0061(3) -0.0040(2)
Cu2 0.0530(5) 0.0763(6) 0.0501(5) 0.0061(4) 0.0019(3) 0.0052(4)
N1 0.076(3) 0.091(3) 0.049(3) -0.003(2) 0.001(2) 0.011(2)
N2 0.048(2) 0.055(2) 0.089(3) 0.001(2) 0.021(2) 0.0101(17)
N3 0.068(3) 0.050(2) 0.108(4) -0.002(2) 0.033(3) -0.014(2)
N4 0.029(2) 0.042(2) 0.035(2) -0.0025(18) 0.0035(16) 0.0025(17)
N5 0.067(3) 0.153(5) 0.046(2) -0.008(3) -0.004(2) -0.040(3)
N6 0.0401(19) 0.050(2) 0.084(3) -0.005(2) 0.0175(18) 0.0045(16)
N7 0.066(3) 0.072(3) 0.078(3) 0.022(2) 0.007(2) 0.003(2)
N8 0.053(2) 0.055(2) 0.080(3) 0.001(2) -0.001(2) -0.0074(19)
N9 0.064(3) 0.042(2) 0.100(4) 0.009(2) 0.022(2) 0.0070(18)
N10 0.049(2) 0.052(2) 0.082(3) 0.019(2) 0.0162(19) 0.0066(17)
N11 0.071(3) 0.090(3) 0.054(2) -0.002(2) 0.009(2) 0.001(2)
N12 0.059(2) 0.101(3) 0.049(2) 0.007(2) 0.0027(18) 0.008(2)
C1 0.045(2) 0.053(2) 0.039(2) 0.0010(17) 0.0057(18) 0.0062(17)
C2 0.039(2) 0.040(2) 0.053(2) 0.0016(17) 0.0052(17) -0.0023(16)
C3 0.038(2) 0.042(2) 0.064(3) -0.0020(19) 0.0160(18) 0.0003(17)
C5 0.042(2) 0.071(3) 0.048(2) -0.003(2) 0.0083(19) -0.014(2)
C6 0.038(2) 0.041(2) 0.048(2) -0.0021(17) 0.0084(16) -0.0088(16)
C7 0.116(6) 0.102(5) 0.085(4) 0.025(4) 0.034(4) 0.017(4)
C8 0.105(5) 0.092(5) 0.071(4) -0.015(3) 0.007(3) -0.007(4)
C9 0.282(15) 0.071(4) 0.095(6) 0.007(4) 0.061(8) 0.020(6)
C10 0.242(13) 0.073(5) 0.082(5) 0.001(4) 0.053(6) -0.004(6)
C11 0.100(5) 0.090(4) 0.065(3) 0.019(3) 0.004(3) 0.016(4)
C12 0.073(4) 0.106(5) 0.066(3) 0.007(3) 0.005(3) 0.028(3)
Cl1 0.308(11) 0.194(7) 0.100(3) 0.014(4) 0.009(5) -0.140(8)
O5 0.111(4) 0.263(10) 0.084(4) 0.026(5) -0.007(3) -0.060(5)

loop_
_atom_type_symbol
_atom_type_description
_atom_type_scat_dispersion_real
_atom_type_scat_dispersion_imag
_atom_type_scat_source
Ru Ru -1.2594 0.8363 'International Tables Vol C Tables 4.2.6.8 and 6.1.1.4'
Cu Cu 0.3201 1.2651 'International Tables Vol C Tables 4.2.6.8 and 6.1.1.4'
N N 0.0061 0.0033 'International Tables Vol C Tables 4.2.6.8 and 6.1.1.4'
C C 0.0033 0.0016 'International Tables Vol C Tables 4.2.6.8 and 6.1.1.4'
H H 0.0000 0.0000 'International Tables Vol C Tables 4.2.6.8 and 6.1.1.4'
O O 0.0106 0.0060 'International Tables Vol C Tables 4.2.6.8 and 6.1.1.4'
Cl Cl 0.1484 0.1585 'International Tables Vol C Tables 4.2.6.8 and 6.1.1.4'

loop_
_geom_angle_atom_site_label_1
_geom_angle_atom_site_label_2
_geom_angle_atom_site_label_3
_geom_angle
_geom_angle_site_symmetry_1
_geom_angle_site_symmetry_3
N4 Ru1 C2 92.85(11) . .
N4 Ru1 C1 94.01(12) . .
C2 Ru1 C1 87.70(17) . .
N4 Ru1 C6 94.49(11) . .
C2 Ru1 C6 172.06(16) . .
C1 Ru1 C6 88.78(17) . .
N4 Ru1 C5 92.10(13) . .
C2 Ru1 C5 90.65(18) . .
C1 Ru1 C5 173.75(17) . .
C6 Ru1 C5 92.09(18) . .
N4 Ru1 C3 176.49(12) . .
C2 Ru1 C3 84.17(15) . .
C1 Ru1 C3 87.74(18) . .
C6 Ru1 C3 88.58(14) . .
C5 Ru1 C3 86.09(18) . .
N7 Cu1 N10 173.89(19) . .
N7 Cu1 N8 85.0(2) . .
N10 Cu1 N8 96.96(18) . .
N7 Cu1 N9 94.6(2) . .
N10 Cu1 N9 83.39(18) . .
N8 Cu1 N9 179.64(19) . .
N12 Cu2 N12 180.000(1) . 3_677
N12 Cu2 N11 95.6(2) . 3_677
N12 Cu2 N11 84.4(2) 3_677 3_677
N12 Cu2 N11 84.4(2) . .
N12 Cu2 N11 95.6(2) 3_677 .
N11 Cu2 N11 180.00(15) 3_677 .
Ru1 N4 Ru1 180.000(1) . 3_676
C7 N7 Cu1 108.0(4) . .
C8 N8 Cu1 108.4(4) . .
C9 N9 Cu1 109.3(4) . .
C10 N10 Cu1 109.1(4) . .
C11 N11 Cu2 109.5(4) . .
C12 N12 Cu2 108.0(4) . .
N1 C1 Ru1 178.4(4) . .
N2 C2 Ru1 177.3(4) . .
N3 C3 Ru1 175.6(5) . .
N5 C5 Ru1 176.9(5) . .
N6 C6 Ru1 176.1(4) . .
N7 C7 C8 110.1(6) . .
N8 C8 C7 107.8(6) . .
C10 C9 N9 118.2(7) . .
C9 C10 N10 118.3(7) . .
N11 C11 C12 108.0(5) . .
N12 C12 C11 107.5(5) . .
O3' Cl1 O2 82(2) . .
O3' Cl1 O1 155(2) . .
O2 Cl1 O1 117.5(13) . .
O3' Cl1 O1' 115.3(13) . .
O2 Cl1 O1' 107(2) . .
O1 Cl1 O1' 46.1(18) . .
O3' Cl1 O3 71.0(18) . .
O2 Cl1 O3 111.2(12) . .
O1 Cl1 O3 112.3(12) . .
O1' Cl1 O3 142(2) . .
O3' Cl1 O4' 109.7(12) . .
O2 Cl1 O4' 34(2) . .
O1 Cl1 O4' 95(2) . .
O1' Cl1 O4' 110.2(12) . .
O3 Cl1 O4' 101(2) . .
O3' Cl1 O2' 110.5(12) . .
O2 Cl1 O2' 136(2) . .
O1 Cl1 O2' 67.8(18) . .
O1' Cl1 O2' 105.0(12) . .
O3 Cl1 O2' 44.5(17) . .
O4' Cl1 O2' 105.7(12) . .
O3' Cl1 O4 51.7(19) . .
O2 Cl1 O4 105.7(12) . .
O1 Cl1 O4 104.7(12) . .
O1' Cl1 O4 64.7(19) . .
O3 Cl1 O4 104.1(12) . .
O4' Cl1 O4 139(2) . .
O2' Cl1 O4 115(2) . .
O1' O1 Cl1 68.7(14) . .
O1' O1 O2' 116(2) . .
Cl1 O1 O2' 58.6(11) . .
O1 O1' Cl1 65.2(13) . .
O1 O1' O4 117(2) . .
Cl1 O1' O4 59.8(12) . .
O4' O2 Cl1 76.3(19) . .
O4' O2 O3' 116(3) . .
Cl1 O2 O3' 48.9(12) . .
O3 O2' Cl1 65.4(13) . .
O3 O2' O1 119.0(16) . .
Cl1 O2' O1 53.6(10) . .
O2' O3 Cl1 70.1(14) . .
O2' O3 O3' 117(2) . .
Cl1 O3 O3' 53.3(11) . .
O4 O3' Cl1 68.7(14) . .
O4 O3' O3 105(2) . .
Cl1 O3' O3 55.7(11) . .
O4 O3' O2 95(2) . .
Cl1 O3' O2 49.1(12) . .
O3 O3' O2 84.4(15) . .
O3' O4 Cl1 59.6(11) . .
O3' O4 O1' 114.0(16) . .
Cl1 O4 O1' 55.6(11) . .
O2 O4' Cl1 69.5(16) . .

loop_
_geom_bond_atom_site_label_1
_geom_bond_atom_site_label_2
_geom_bond_distance
_geom_bond_site_symmetry_2
Ru1 N4 1.7640(4) .
Ru1 C2 2.052(4) .
Ru1 C1 2.060(4) .
Ru1 C6 2.059(4) .
Ru1 C5 2.081(5) .
Ru1 C3 2.148(4) .
Cu1 N7 2.004(5) .
Cu1 N10 2.009(4) .
Cu1 N8 2.014(5) .
Cu1 N9 2.017(4) .
Cu2 N12 2.015(4) .
Cu2 N12 2.015(4) 3_677
Cu2 N11 2.015(5) 3_677
Cu2 N11 2.015(5) .
N1 C1 1.136(6) .
N2 C2 1.143(6) .
N3 C3 1.142(6) .
N4 Ru1 1.7640(4) 3_676
N5 C5 1.128(7) .
N6 C6 1.157(5) .
N7 C7 1.445(9) .
N8 C8 1.469(8) .
N9 C9 1.432(9) .
N10 C10 1.429(9) .
N11 C11 1.475(8) .
N12 C12 1.451(9) .
C7 C8 1.497(10) .
C9 C10 1.307(11) .
C11 C12 1.526(9) .
Cl1 O3' 1.288(18) .
Cl1 O2 1.293(18) .
Cl1 O1 1.295(18) .
Cl1 O1' 1.328(18) .
Cl1 O3 1.328(17) .
Cl1 O4' 1.341(18) .
Cl1 O2' 1.374(18) .
Cl1 O4 1.392(18) .
O1 O1' 1.03(4) .
O1 O2' 1.49(4) .
O1' O4 1.46(4) .
O2 O4' 0.78(5) .
O2 O3' 1.69(4) .
O2' O3 1.02(4) .
O3 O3' 1.52(4) .
O3' O4 1.17(4) .
